data_7708612
loop_
_publ_author_name
'Horsley Downie, Thomas Mardale'
'Charman, Rex S. C.'
'Hall, Jonathan W.'
'Mahon, Mary F.'
'Lowe, John P.'
'Liptrot, David Jonathan'

_publ_section_title
;
 A Stable Ring-Expanded NHC-Supported Copper Boryl and its Reactivity
 towards Heterocumulenes
;
_journal_name_full 'Dalton Transactions'
_journal_paper_doi 10.1039/D1DT03540A
_journal_year 2021
_chemical_formula_moiety 'C45 H73 B Cu N5 O2'
_chemical_formula_sum 'C45 H73 B Cu N5 O2'
_chemical_formula_weight 790.43
_space_group_crystal_system monoclinic
_space_group_IT_number 14
_space_group_name_Hall '-P 2yn'
_space_group_name_H-M_alt 'P 1 21/n 1'
_atom_sites_solution_hydrogens geom
_atom_sites_solution_primary dual
_audit_creation_date 2021-07-22
_audit_creation_method
;
Olex2 1.2
(compiled 2018.05.29 svn.r3508 for OlexSys, GUI svn.r5506)
;
_audit_update_record
;
2021-10-19 deposited with the CCDC.	2021-10-21 downloaded from the CCDC.
;
_cell_angle_alpha 90
_cell_angle_beta 90.118(4)
_cell_angle_gamma 90
_cell_formula_units_Z 4
_cell_length_a 11.4621(5)
_cell_length_b 17.3090(7)
_cell_length_c 22.5662(11)
_cell_measurement_reflns_used 8736
_cell_measurement_temperature 150.01(10)
_cell_measurement_theta_max 27.2640
_cell_measurement_theta_min 3.4400
_cell_volume 4477.1(3)
_computing_cell_refinement 'CrysAlisPro 1.171.41.93a (Rigaku OD, 2020)'
_computing_data_collection 'CrysAlisPro 1.171.41.93a (Rigaku OD, 2020)'
_computing_data_reduction 'CrysAlisPro 1.171.41.93a (Rigaku OD, 2020)'
_computing_molecular_graphics 'Olex2 (Dolomanov et al., 2009)'
_computing_publication_material 'Olex2 (Dolomanov et al., 2009)'
_computing_structure_refinement 'ShelXL (Sheldrick, 2015)'
_computing_structure_solution 'ShelXT (Sheldrick, 2015)'
_diffrn_ambient_environment N~2~
_diffrn_ambient_temperature 150.01(10)
_diffrn_detector 'CCD plate'
_diffrn_detector_area_resol_mean 8.0734
_diffrn_detector_type EosS2
_diffrn_measured_fraction_theta_full 0.998
_diffrn_measured_fraction_theta_max 0.957
_diffrn_measurement_device 'four-circle diffractometer'
_diffrn_measurement_device_type 'New Xcalibur, EosS2'
_diffrn_measurement_method '\w scans'
_diffrn_radiation_monochromator graphite
_diffrn_radiation_probe x-ray
_diffrn_radiation_type MoK\a
_diffrn_radiation_wavelength 0.71073
_diffrn_reflns_av_R_equivalents 0.0468
_diffrn_reflns_av_unetI/netI 0.0603
_diffrn_reflns_Laue_measured_fraction_full 0.998
_diffrn_reflns_Laue_measured_fraction_max 0.957
_diffrn_reflns_limit_h_max 11
_diffrn_reflns_limit_h_min -15
_diffrn_reflns_limit_k_max 23
_diffrn_reflns_limit_k_min -23
_diffrn_reflns_limit_l_max 29
_diffrn_reflns_limit_l_min -30
_diffrn_reflns_number 42619
_diffrn_reflns_point_group_measured_fraction_full 0.998
_diffrn_reflns_point_group_measured_fraction_max 0.957
_diffrn_reflns_theta_full 25.242
_diffrn_reflns_theta_max 29.158
_diffrn_reflns_theta_min 2.949
_diffrn_source 'fine-focus sealed X-ray tube'
_diffrn_source_type 'Enhance (Mo) X-ray Source'
_exptl_absorpt_coefficient_mu 0.528
_exptl_absorpt_correction_T_max 1.00000
_exptl_absorpt_correction_T_min 0.77800
_exptl_absorpt_correction_type multi-scan
_exptl_absorpt_process_details
;
CrysAlisPro 1.171.41.93a (Rigaku Oxford Diffraction, 2020)
Empirical absorption correction using spherical harmonics,
implemented in SCALE3 ABSPACK scaling algorithm.
;
_exptl_crystal_colour colourless
_exptl_crystal_colour_primary colourless
_exptl_crystal_density_diffrn 1.173
_exptl_crystal_description block
_exptl_crystal_F_000 1712
_exptl_crystal_size_max 0.523
_exptl_crystal_size_mid 0.395
_exptl_crystal_size_min 0.209
_refine_diff_density_max 1.636
_refine_diff_density_min -0.378
_refine_diff_density_rms 0.087
_refine_ls_extinction_method none
_refine_ls_goodness_of_fit_ref 1.034
_refine_ls_hydrogen_treatment constr
_refine_ls_matrix_type full
_refine_ls_number_parameters 534
_refine_ls_number_reflns 11558
_refine_ls_number_restraints 79
_refine_ls_restrained_S_all 1.033
_refine_ls_R_factor_all 0.1344
_refine_ls_R_factor_gt 0.0829
_refine_ls_shift/su_max 0.000
_refine_ls_shift/su_mean 0.000
_refine_ls_structure_factor_coef Fsqd
_refine_ls_weighting_details 'w=1/[\s^2^(Fo^2^)+(0.1243P)^2^+5.2203P] where P=(Fo^2^+2Fc^2^)/3'
_refine_ls_weighting_scheme calc
_refine_ls_wR_factor_gt 0.2219
_refine_ls_wR_factor_ref 0.2552
_reflns_Friedel_coverage 0.000
_reflns_number_gt 7174
_reflns_number_total 11558
_reflns_threshold_expression 'I > 2\s(I)'
_cod_data_source_file d1dt03540a2.cif
_cod_data_source_block e21djl03-cpd8
_cod_database_code 7708612
_shelxl_version_number 2014-3
_shelx_space_group_comment
;
The symmetry employed for this shelxl refinement is uniquely defined
by the following loop, which should always be used as a source of
symmetry information in preference to the above space-group names.
They are only intended as comments.
;
_shelx_estimated_absorpt_t_max 0.898
_shelx_estimated_absorpt_t_min 0.770
_olex2_refinement_description
;
1. Fixed Uiso
 At 1.2 times of:
  All C(H) groups, All C(H,H) groups
 At 1.5 times of:
  All C(H,H,H) groups
2. Restrained distances
 C35-C34 \\sim C36-C34 \\sim C39-C37 \\sim C38-C37
 with sigma of 0.005
 N4-C34 \\sim N4-C34A
 with sigma of 0.02
 C34-C35 \\sim C34A-C35A
 with sigma of 0.02
 C34-C36 \\sim C34A-C36A
 with sigma of 0.02
 N4-C35 \\sim N4-C35A
 with sigma of 0.04
 N4-C36 \\sim N4-C36A
 with sigma of 0.04
 C35-C36 \\sim C35A-C36A
 with sigma of 0.04
 C35-C36 \\sim C36A-C35A
 with sigma of 0.02
3. Uiso/Uaniso restraints and constraints
C34 \\sim C35 \\sim C36 \\sim C34A \\sim C36A \\sim C35A: within 2A with sigma
of 0.02 and sigma for terminal atoms of 0.01
4. Others
 Fixed Sof: C34(0.6) H34(0.6) C35(0.6) H35A(0.6) H35B(0.6) H35C(0.6) C36(0.6)
 H36A(0.6) H36B(0.6) H36C(0.6) C34A(0.4) H34A(0.4) C36A(0.4) H36D(0.4)
 H36E(0.4) H36F(0.4) C35A(0.4) H35D(0.4) H35E(0.4) H35F(0.4)
5.a Ternary CH refined with riding coordinates:
 C11(H11), C14(H14), C23(H23), C26(H26), C31(H31), C34(H34), C37(H37),
 C34A(H34A)
5.b Secondary CH2 refined with riding coordinates:
 C2(H2A,H2B), C3(H3A,H3B), C4(H4A,H4B)
5.c Aromatic/amide H refined with riding coordinates:
 C7(H7), C8(H8), C9(H9), C19(H19), C20(H20), C21(H21)
5.d Idealised Me refined as rotating group:
 C12(H12A,H12B,H12C), C13(H13A,H13B,H13C), C15(H15A,H15B,H15C), C16(H16A,H16B,
 H16C), C24(H24A,H24B,H24C), C25(H25A,H25B,H25C), C27(H27A,H27B,H27C), C28(H28A,
 H28B,H28C), C32(H32A,H32B,H32C), C33(H33A,H33B,H33C), C35(H35A,H35B,H35C),
 C36(H36A,H36B,H36C), C38(H38A,H38B,H38C), C39(H39A,H39B,H39C), C41(H41A,H41B,
 H41C), C42(H42A,H42B,H42C), C44(H44A,H44B,H44C), C45(H45A,H45B,H45C),
 C36A(H36D,H36E,H36F), C35A(H35D,H35E,H35F)
;

loop_
_space_group_symop_operation_xyz
'x, y, z'
'-x+1/2, y+1/2, -z+1/2'
'-x, -y, -z'
'x-1/2, -y-1/2, z-1/2'

loop_
_atom_site_label
_atom_site_type_symbol
_atom_site_fract_x
_atom_site_fract_y
_atom_site_fract_z
_atom_site_U_iso_or_equiv
_atom_site_adp_type
_atom_site_occupancy
_atom_site_site_symmetry_order
_atom_site_calc_flag
_atom_site_refinement_flags_posn
_atom_site_refinement_flags_adp
_atom_site_refinement_flags_occupancy
_atom_site_disorder_assembly
_atom_site_disorder_group
Cu1 Cu 0.34342(4) 0.43823(3) 0.31320(2) 0.03759(16) Uani 1 1 d . . . . .
O1 O 0.5102(3) 0.24026(18) 0.30429(15) 0.0597(8) Uani 1 1 d . . . . .
O2 O 0.6092(3) 0.3313(2) 0.36011(16) 0.0629(9) Uani 1 1 d . . . . .
N1 N 0.2800(3) 0.54706(18) 0.21858(15) 0.0406(7) Uani 1 1 d . . . . .
N2 N 0.2704(3) 0.59618(19) 0.31249(15) 0.0450(8) Uani 1 1 d . . . . .
N3 N 0.3169(3) 0.3172(2) 0.39889(16) 0.0484(8) Uani 1 1 d . . . . .
N4 N 0.4740(4) 0.2376(2) 0.4111(2) 0.0662(11) Uani 1 1 d D . . . .
N5 N 0.2942(4) 0.2222(2) 0.47107(18) 0.0621(10) Uani 1 1 d . . . . .
C1 C 0.2953(3) 0.5360(2) 0.27712(17) 0.0388(8) Uani 1 1 d . . . . .
C2 C 0.2333(4) 0.6192(2) 0.1929(2) 0.0521(10) Uani 1 1 d . . . . .
H2A H 0.1470 0.6174 0.1924 0.063 Uiso 1 1 calc R . . . .
H2B H 0.2608 0.6249 0.1516 0.063 Uiso 1 1 calc R . . . .
C3 C 0.2736(4) 0.6870(3) 0.2291(2) 0.0568(11) Uani 1 1 d . . . . .
H3A H 0.3594 0.6922 0.2263 0.068 Uiso 1 1 calc R . . . .
H3B H 0.2375 0.7351 0.2139 0.068 Uiso 1 1 calc R . . . .
C4 C 0.2391(5) 0.6746(2) 0.2920(2) 0.0593(12) Uani 1 1 d . . . . .
H4A H 0.2786 0.7133 0.3173 0.071 Uiso 1 1 calc R . . . .
H4B H 0.1539 0.6820 0.2959 0.071 Uiso 1 1 calc R . . . .
C5 C 0.3002(4) 0.4855(2) 0.17759(18) 0.0460(9) Uani 1 1 d . . . . .
C6 C 0.2136(4) 0.4300(2) 0.1696(2) 0.0542(11) Uani 1 1 d . . . . .
C7 C 0.2369(5) 0.3710(3) 0.1286(3) 0.0716(15) Uani 1 1 d . . . . .
H7 H 0.1816 0.3307 0.1231 0.086 Uiso 1 1 calc R . . . .
C8 C 0.3384(6) 0.3706(4) 0.0965(2) 0.0772(16) Uani 1 1 d . . . . .
H8 H 0.3528 0.3298 0.0693 0.093 Uiso 1 1 calc R . . . .
C9 C 0.4193(5) 0.4282(3) 0.1033(2) 0.0713(14) Uani 1 1 d . . . . .
H9 H 0.4882 0.4274 0.0799 0.086 Uiso 1 1 calc R . . . .
C10 C 0.4024(4) 0.4868(3) 0.1431(2) 0.0550(11) Uani 1 1 d . . . . .
C11 C 0.0972(4) 0.4338(3) 0.2008(3) 0.0661(13) Uani 1 1 d . . . . .
H11 H 0.0927 0.4844 0.2220 0.079 Uiso 1 1 calc R . . . .
C12 C -0.0050(5) 0.4297(4) 0.1575(4) 0.099(2) Uani 1 1 d . . . . .
H12A H 0.0027 0.4707 0.1279 0.149 Uiso 1 1 calc GR . . . .
H12B H -0.0783 0.4364 0.1792 0.149 Uiso 1 1 calc GR . . . .
H12C H -0.0050 0.3793 0.1377 0.149 Uiso 1 1 calc GR . . . .
C13 C 0.0843(5) 0.3693(3) 0.2469(3) 0.0754(15) Uani 1 1 d . . . . .
H13A H 0.0849 0.3190 0.2270 0.113 Uiso 1 1 calc GR . . . .
H13B H 0.0104 0.3758 0.2681 0.113 Uiso 1 1 calc GR . . . .
H13C H 0.1492 0.3720 0.2752 0.113 Uiso 1 1 calc GR . . . .
C14 C 0.4911(5) 0.5517(3) 0.1482(3) 0.0712(14) Uani 1 1 d . . . . .
H14 H 0.4482 0.5977 0.1638 0.085 Uiso 1 1 calc R . . . .
C15 C 0.5442(8) 0.5763(6) 0.0893(3) 0.126(3) Uani 1 1 d . . . . .
H15A H 0.5856 0.5324 0.0716 0.189 Uiso 1 1 calc GR . . . .
H15B H 0.5990 0.6189 0.0959 0.189 Uiso 1 1 calc GR . . . .
H15C H 0.4820 0.5933 0.0624 0.189 Uiso 1 1 calc GR . . . .
C16 C 0.5859(8) 0.5333(6) 0.1931(5) 0.146(4) Uani 1 1 d . . . . .
H16A H 0.5501 0.5197 0.2311 0.219 Uiso 1 1 calc GR . . . .
H16B H 0.6363 0.5785 0.1984 0.219 Uiso 1 1 calc GR . . . .
H16C H 0.6326 0.4897 0.1788 0.219 Uiso 1 1 calc GR . . . .
C17 C 0.2825(4) 0.5901(2) 0.3758(2) 0.0509(10) Uani 1 1 d . . . . .
C18 C 0.1807(5) 0.5890(3) 0.4110(2) 0.0575(11) Uani 1 1 d . . . . .
C19 C 0.1952(6) 0.5902(3) 0.4727(2) 0.0742(16) Uani 1 1 d . . . . .
H19 H 0.1282 0.5900 0.4974 0.089 Uiso 1 1 calc R . . . .
C20 C 0.3020(8) 0.5916(3) 0.4977(3) 0.087(2) Uani 1 1 d . . . . .
H20 H 0.3090 0.5928 0.5397 0.104 Uiso 1 1 calc R . . . .
C21 C 0.4014(6) 0.5915(3) 0.4633(3) 0.0775(16) Uani 1 1 d . . . . .
H21 H 0.4760 0.5909 0.4818 0.093 Uiso 1 1 calc R . . . .
C22 C 0.3932(5) 0.5922(3) 0.4012(2) 0.0599(12) Uani 1 1 d . . . . .
C23 C 0.0600(5) 0.5891(3) 0.3846(3) 0.0687(14) Uani 1 1 d . . . . .
H23 H 0.0677 0.5915 0.3405 0.082 Uiso 1 1 calc R . . . .
C24 C -0.0064(6) 0.6631(4) 0.4055(3) 0.095(2) Uani 1 1 d . . . . .
H24A H 0.0037 0.6694 0.4484 0.143 Uiso 1 1 calc GR . . . .
H24B H -0.0896 0.6578 0.3963 0.143 Uiso 1 1 calc GR . . . .
H24C H 0.0251 0.7084 0.3851 0.143 Uiso 1 1 calc GR . . . .
C25 C -0.0086(5) 0.5175(3) 0.4001(3) 0.0804(16) Uani 1 1 d . . . . .
H25A H 0.0310 0.4719 0.3841 0.121 Uiso 1 1 calc GR . . . .
H25B H -0.0871 0.5213 0.3830 0.121 Uiso 1 1 calc GR . . . .
H25C H -0.0143 0.5129 0.4433 0.121 Uiso 1 1 calc GR . . . .
C26 C 0.5021(5) 0.6001(3) 0.3646(3) 0.0716(14) Uani 1 1 d . . . . .
H26 H 0.4805 0.5927 0.3220 0.086 Uiso 1 1 calc R . . . .
C27 C 0.5501(7) 0.6834(4) 0.3723(5) 0.138(4) Uani 1 1 d . . . . .
H27A H 0.4936 0.7205 0.3564 0.206 Uiso 1 1 calc GR . . . .
H27B H 0.6241 0.6884 0.3510 0.206 Uiso 1 1 calc GR . . . .
H27C H 0.5628 0.6938 0.4145 0.206 Uiso 1 1 calc GR . . . .
C28 C 0.5978(6) 0.5434(4) 0.3798(4) 0.104(2) Uani 1 1 d . . . . .
H28A H 0.6255 0.5531 0.4202 0.156 Uiso 1 1 calc GR . . . .
H28B H 0.6626 0.5497 0.3519 0.156 Uiso 1 1 calc GR . . . .
H28C H 0.5674 0.4906 0.3770 0.156 Uiso 1 1 calc GR . . . .
C29 C 0.3853(3) 0.3449(2) 0.35596(18) 0.0424(9) Uani 1 1 d . . . . .
C30 C 0.3648(4) 0.2502(3) 0.4326(2) 0.0540(11) Uani 1 1 d . . . . .
C31 C 0.2047(4) 0.3521(3) 0.4169(2) 0.0540(11) Uani 1 1 d . . . . .
H31 H 0.1911 0.3959 0.3888 0.065 Uiso 1 1 calc R . . . .
C32 C 0.2143(5) 0.3882(3) 0.4775(2) 0.0664(13) Uani 1 1 d . . . . .
H32A H 0.2223 0.3474 0.5074 0.100 Uiso 1 1 calc GR . . . .
H32B H 0.1439 0.4185 0.4856 0.100 Uiso 1 1 calc GR . . . .
H32C H 0.2828 0.4220 0.4789 0.100 Uiso 1 1 calc GR . . . .
C33 C 0.1006(4) 0.2988(3) 0.4096(2) 0.0675(13) Uani 1 1 d . . . . .
H33A H 0.1040 0.2738 0.3707 0.101 Uiso 1 1 calc GR . . . .
H33B H 0.0284 0.3289 0.4127 0.101 Uiso 1 1 calc GR . . . .
H33C H 0.1022 0.2593 0.4407 0.101 Uiso 1 1 calc GR . . . .
C34 C 0.5477(10) 0.1724(6) 0.4335(5) 0.079(2) Uani 0.6 1 d D U P A 1
H34 H 0.4979 0.1407 0.4605 0.094 Uiso 0.6 1 calc R . P A 1
C35 C 0.5951(10) 0.1191(6) 0.3867(4) 0.078(2) Uani 0.6 1 d D U P A 1
H35A H 0.5302 0.0952 0.3650 0.117 Uiso 0.6 1 calc GR . P A 1
H35B H 0.6423 0.0787 0.4055 0.117 Uiso 0.6 1 calc GR . P A 1
H35C H 0.6437 0.1486 0.3591 0.117 Uiso 0.6 1 calc GR . P A 1
C36 C 0.6446(9) 0.2062(6) 0.4703(5) 0.084(2) Uani 0.6 1 d D U P A 1
H36A H 0.7043 0.2280 0.4442 0.126 Uiso 0.6 1 calc GR . P A 1
H36B H 0.6794 0.1656 0.4949 0.126 Uiso 0.6 1 calc GR . P A 1
H36C H 0.6133 0.2470 0.4958 0.126 Uiso 0.6 1 calc GR . P A 1
C37 C 0.3165(5) 0.1550(3) 0.5092(2) 0.0778(16) Uani 1 1 d D . . . .
H37 H 0.4009 0.1536 0.5205 0.093 Uiso 1 1 calc R . . . .
C38 C 0.2831(11) 0.0800(4) 0.4798(4) 0.151(4) Uani 1 1 d D . . . .
H38A H 0.1979 0.0760 0.4778 0.226 Uiso 1 1 calc GR . . . .
H38B H 0.3144 0.0367 0.5028 0.226 Uiso 1 1 calc GR . . . .
H38C H 0.3153 0.0787 0.4396 0.226 Uiso 1 1 calc GR . . . .
C39 C 0.2434(7) 0.1668(4) 0.5638(3) 0.103(2) Uani 1 1 d D . . . .
H39A H 0.2727 0.2114 0.5860 0.155 Uiso 1 1 calc GR . . . .
H39B H 0.2477 0.1205 0.5888 0.155 Uiso 1 1 calc GR . . . .
H39C H 0.1621 0.1759 0.5522 0.155 Uiso 1 1 calc GR . . . .
C40 C 0.5993(4) 0.2728(4) 0.2672(3) 0.0722(15) Uani 1 1 d . . . . .
C41 C 0.5416(5) 0.3268(4) 0.2223(3) 0.0756(15) Uani 1 1 d . . . . .
H41A H 0.4781 0.2994 0.2021 0.113 Uiso 1 1 calc GR . . . .
H41B H 0.5995 0.3435 0.1931 0.113 Uiso 1 1 calc GR . . . .
H41C H 0.5101 0.3720 0.2429 0.113 Uiso 1 1 calc GR . . . .
C42 C 0.6558(7) 0.2045(5) 0.2332(3) 0.116(3) Uani 1 1 d . . . . .
H42A H 0.6806 0.1648 0.2615 0.175 Uiso 1 1 calc GR . . . .
H42B H 0.7236 0.2232 0.2111 0.175 Uiso 1 1 calc GR . . . .
H42C H 0.5987 0.1825 0.2056 0.175 Uiso 1 1 calc GR . . . .
C43 C 0.6822(4) 0.3137(4) 0.3111(3) 0.0727(15) Uani 1 1 d . . . . .
C44 C 0.7299(6) 0.3902(5) 0.2865(4) 0.116(3) Uani 1 1 d . . . . .
H44A H 0.6647 0.4245 0.2766 0.174 Uiso 1 1 calc GR . . . .
H44B H 0.7758 0.3800 0.2508 0.174 Uiso 1 1 calc GR . . . .
H44C H 0.7795 0.4149 0.3164 0.174 Uiso 1 1 calc GR . . . .
C45 C 0.7874(5) 0.2679(5) 0.3329(4) 0.119(3) Uani 1 1 d . . . . .
H45A H 0.8210 0.2936 0.3677 0.179 Uiso 1 1 calc GR . . . .
H45B H 0.8460 0.2653 0.3014 0.179 Uiso 1 1 calc GR . . . .
H45C H 0.7629 0.2155 0.3436 0.179 Uiso 1 1 calc GR . . . .
B1 B 0.5010(4) 0.2892(3) 0.3560(2) 0.0535(12) Uani 1 1 d . . . . .
C34A C 0.564(2) 0.1917(10) 0.4423(9) 0.083(3) Uani 0.4 1 d D U P A 2
H34A H 0.6372 0.2120 0.4243 0.100 Uiso 0.4 1 calc R . P A 2
C36A C 0.5656(17) 0.1100(9) 0.4231(7) 0.089(3) Uani 0.4 1 d D U P A 2
H36D H 0.4856 0.0902 0.4211 0.134 Uiso 0.4 1 calc GR . P A 2
H36E H 0.6106 0.0794 0.4517 0.134 Uiso 0.4 1 calc GR . P A 2
H36F H 0.6020 0.1063 0.3840 0.134 Uiso 0.4 1 calc GR . P A 2
C35A C 0.5856(16) 0.2037(10) 0.5060(7) 0.093(3) Uani 0.4 1 d D U P A 2
H35D H 0.6483 0.2416 0.5111 0.139 Uiso 0.4 1 calc GR . P A 2
H35E H 0.6087 0.1546 0.5243 0.139 Uiso 0.4 1 calc GR . P A 2
H35F H 0.5144 0.2228 0.5250 0.139 Uiso 0.4 1 calc GR . P A 2

loop_
_atom_site_aniso_label
_atom_site_aniso_U_11
_atom_site_aniso_U_22
_atom_site_aniso_U_33
_atom_site_aniso_U_23
_atom_site_aniso_U_13
_atom_site_aniso_U_12
Cu1 0.0323(2) 0.0353(3) 0.0452(3) 0.0021(2) 0.00232(17) 0.00030(18)
O1 0.0565(18) 0.0563(19) 0.066(2) -0.0112(16) 0.0003(15) 0.0056(14)
O2 0.0445(16) 0.072(2) 0.072(2) -0.0029(17) 0.0002(15) -0.0015(15)
N1 0.0407(17) 0.0353(16) 0.0457(19) 0.0014(14) 0.0012(13) 0.0014(13)
N2 0.052(2) 0.0373(17) 0.0456(19) 0.0042(15) 0.0053(15) 0.0014(15)
N3 0.0467(18) 0.050(2) 0.048(2) -0.0020(16) 0.0009(15) -0.0039(15)
N4 0.060(2) 0.065(3) 0.074(3) 0.019(2) 0.003(2) 0.013(2)
N5 0.064(2) 0.065(3) 0.058(2) 0.012(2) 0.0012(19) -0.012(2)
C1 0.0307(17) 0.0418(19) 0.044(2) 0.0048(16) 0.0045(15) -0.0061(15)
C2 0.052(2) 0.046(2) 0.059(3) 0.010(2) -0.005(2) 0.0051(19)
C3 0.070(3) 0.040(2) 0.060(3) 0.010(2) -0.002(2) 0.003(2)
C4 0.083(3) 0.037(2) 0.058(3) 0.005(2) 0.006(2) 0.007(2)
C5 0.046(2) 0.047(2) 0.045(2) 0.0025(18) -0.0071(17) 0.0027(17)
C6 0.057(3) 0.043(2) 0.062(3) 0.001(2) -0.009(2) 0.0033(19)
C7 0.084(4) 0.051(3) 0.080(4) -0.004(3) -0.029(3) 0.000(3)
C8 0.102(5) 0.079(4) 0.051(3) -0.017(3) -0.006(3) 0.020(3)
C9 0.076(3) 0.083(4) 0.055(3) -0.004(3) 0.007(3) 0.016(3)
C10 0.059(3) 0.062(3) 0.044(2) -0.001(2) 0.001(2) 0.008(2)
C11 0.052(3) 0.048(3) 0.099(4) -0.002(3) 0.002(3) -0.006(2)
C12 0.062(3) 0.105(5) 0.132(6) 0.032(4) -0.019(4) -0.007(3)
C13 0.065(3) 0.074(4) 0.088(4) 0.007(3) -0.006(3) -0.017(3)
C14 0.059(3) 0.082(4) 0.073(3) 0.003(3) 0.016(3) -0.007(3)
C15 0.120(6) 0.175(9) 0.082(5) 0.004(5) 0.032(4) -0.056(6)
C16 0.118(7) 0.157(8) 0.162(8) 0.048(7) -0.066(6) -0.072(6)
C17 0.066(3) 0.036(2) 0.051(2) 0.0009(18) -0.002(2) -0.0041(19)
C18 0.075(3) 0.044(2) 0.053(3) -0.001(2) 0.012(2) 0.000(2)
C19 0.116(5) 0.059(3) 0.048(3) -0.003(2) 0.015(3) -0.010(3)
C20 0.152(7) 0.062(3) 0.046(3) 0.002(3) -0.010(4) -0.024(4)
C21 0.102(5) 0.060(3) 0.071(4) 0.005(3) -0.025(3) -0.019(3)
C22 0.072(3) 0.044(2) 0.064(3) 0.001(2) -0.008(2) -0.011(2)
C23 0.069(3) 0.064(3) 0.073(3) 0.005(3) 0.023(3) 0.007(3)
C24 0.108(5) 0.071(4) 0.107(5) 0.011(4) 0.036(4) 0.030(4)
C25 0.060(3) 0.077(4) 0.104(5) 0.005(3) 0.012(3) 0.002(3)
C26 0.060(3) 0.063(3) 0.091(4) 0.005(3) -0.018(3) -0.008(2)
C27 0.103(6) 0.074(5) 0.236(11) 0.020(6) 0.046(6) -0.031(4)
C28 0.090(5) 0.082(4) 0.140(7) -0.019(4) -0.037(4) 0.017(4)
C29 0.041(2) 0.0378(19) 0.048(2) -0.0059(17) -0.0013(17) -0.0016(16)
C30 0.062(3) 0.046(2) 0.054(3) 0.001(2) -0.006(2) -0.006(2)
C31 0.047(2) 0.058(3) 0.057(3) -0.002(2) 0.0101(19) 0.001(2)
C32 0.066(3) 0.069(3) 0.065(3) -0.012(3) 0.006(2) 0.002(2)
C33 0.051(3) 0.082(4) 0.070(3) -0.009(3) 0.008(2) -0.004(2)
C34 0.091(5) 0.076(5) 0.069(5) 0.007(4) -0.012(4) 0.031(4)
C35 0.088(5) 0.073(5) 0.073(5) 0.005(4) -0.013(4) 0.028(4)
C36 0.096(6) 0.085(5) 0.071(5) 0.000(4) -0.025(4) 0.035(5)
C37 0.077(4) 0.080(4) 0.076(4) 0.024(3) -0.002(3) -0.013(3)
C38 0.271(14) 0.065(4) 0.115(7) 0.017(4) -0.015(7) -0.036(6)
C39 0.121(6) 0.114(6) 0.075(4) 0.028(4) 0.016(4) -0.022(4)
C40 0.053(3) 0.093(4) 0.070(3) -0.008(3) 0.009(2) 0.016(3)
C41 0.063(3) 0.097(4) 0.067(3) 0.002(3) 0.005(3) 0.003(3)
C42 0.107(5) 0.147(7) 0.096(5) -0.036(5) 0.014(4) 0.058(5)
C43 0.041(2) 0.100(4) 0.077(4) -0.006(3) 0.005(2) 0.008(3)
C44 0.079(4) 0.145(7) 0.124(6) 0.029(5) -0.005(4) -0.046(5)
C45 0.057(4) 0.159(8) 0.142(7) -0.016(6) -0.015(4) 0.039(4)
B1 0.048(3) 0.054(3) 0.058(3) -0.006(2) 0.003(2) -0.002(2)
C34A 0.090(6) 0.084(5) 0.074(6) 0.008(5) -0.015(5) 0.028(5)
C36A 0.104(6) 0.084(6) 0.080(6) 0.004(6) -0.009(6) 0.030(6)
C35A 0.100(6) 0.094(6) 0.084(6) 0.008(6) -0.015(5) 0.022(6)

loop_
_atom_type_symbol
_atom_type_description
_atom_type_scat_dispersion_real
_atom_type_scat_dispersion_imag
_atom_type_scat_source
C C 0.0033 0.0016 'International Tables Vol C Tables 4.2.6.8 and 6.1.1.4'
H H 0.0000 0.0000 'International Tables Vol C Tables 4.2.6.8 and 6.1.1.4'
B B 0.0013 0.0007 'International Tables Vol C Tables 4.2.6.8 and 6.1.1.4'
Cu Cu 0.3201 1.2651 'International Tables Vol C Tables 4.2.6.8 and 6.1.1.4'
N N 0.0061 0.0033 'International Tables Vol C Tables 4.2.6.8 and 6.1.1.4'
O O 0.0106 0.0060 'International Tables Vol C Tables 4.2.6.8 and 6.1.1.4'

loop_
_geom_angle_atom_site_label_1
_geom_angle_atom_site_label_2
_geom_angle_atom_site_label_3
_geom_angle
_geom_angle_site_symmetry_1
_geom_angle_site_symmetry_3
_geom_angle_publ_flag
C29 Cu1 C1 174.61(16) . . ?
C40 O1 B1 107.1(4) . . ?
C43 O2 B1 110.4(4) . . ?
C1 N1 C2 123.5(3) . . ?
C1 N1 C5 120.5(3) . . ?
C5 N1 C2 115.8(3) . . ?
C1 N2 C4 125.3(3) . . ?
C1 N2 C17 120.9(3) . . ?
C17 N2 C4 113.7(3) . . ?
C29 N3 C30 115.7(4) . . ?
C29 N3 C31 124.4(4) . . ?
C31 N3 C30 119.8(4) . . ?
C30 N4 C34 121.2(7) . . ?
C30 N4 B1 112.2(4) . . ?
C30 N4 C34A 123.7(11) . . ?
C34 N4 B1 126.0(7) . . ?
C34A N4 B1 123.3(11) . . ?
C30 N5 C37 125.9(4) . . ?
N1 C1 Cu1 124.5(3) . . ?
N2 C1 Cu1 118.9(3) . . ?
N2 C1 N1 116.5(3) . . ?
N1 C2 H2A 109.7 . . ?
N1 C2 H2B 109.7 . . ?
N1 C2 C3 109.6(3) . . ?
H2A C2 H2B 108.2 . . ?
C3 C2 H2A 109.7 . . ?
C3 C2 H2B 109.7 . . ?
C2 C3 H3A 109.9 . . ?
C2 C3 H3B 109.9 . . ?
H3A C3 H3B 108.3 . . ?
C4 C3 C2 108.9(4) . . ?
C4 C3 H3A 109.9 . . ?
C4 C3 H3B 109.9 . . ?
N2 C4 C3 111.5(4) . . ?
N2 C4 H4A 109.3 . . ?
N2 C4 H4B 109.3 . . ?
C3 C4 H4A 109.3 . . ?
C3 C4 H4B 109.3 . . ?
H4A C4 H4B 108.0 . . ?
C6 C5 N1 118.8(4) . . ?
C6 C5 C10 122.3(4) . . ?
C10 C5 N1 118.7(4) . . ?
C5 C6 C7 116.8(5) . . ?
C5 C6 C11 122.7(4) . . ?
C7 C6 C11 120.5(5) . . ?
C6 C7 H7 119.5 . . ?
C8 C7 C6 120.9(5) . . ?
C8 C7 H7 119.5 . . ?
C7 C8 H8 119.6 . . ?
C9 C8 C7 120.8(5) . . ?
C9 C8 H8 119.6 . . ?
C8 C9 H9 119.5 . . ?
C8 C9 C10 121.1(5) . . ?
C10 C9 H9 119.5 . . ?
C5 C10 C14 121.9(4) . . ?
C9 C10 C5 118.0(5) . . ?
C9 C10 C14 120.1(5) . . ?
C6 C11 H11 107.9 . . ?
C6 C11 C12 112.2(5) . . ?
C6 C11 C13 111.8(4) . . ?
C12 C11 H11 107.9 . . ?
C12 C11 C13 109.0(4) . . ?
C13 C11 H11 107.9 . . ?
C11 C12 H12A 109.5 . . ?
C11 C12 H12B 109.5 . . ?
C11 C12 H12C 109.5 . . ?
H12A C12 H12B 109.5 . . ?
H12A C12 H12C 109.5 . . ?
H12B C12 H12C 109.5 . . ?
C11 C13 H13A 109.5 . . ?
C11 C13 H13B 109.5 . . ?
C11 C13 H13C 109.5 . . ?
H13A C13 H13B 109.5 . . ?
H13A C13 H13C 109.5 . . ?
H13B C13 H13C 109.5 . . ?
C10 C14 H14 106.5 . . ?
C10 C14 C15 114.1(5) . . ?
C15 C14 H14 106.5 . . ?
C16 C14 C10 111.9(5) . . ?
C16 C14 H14 106.5 . . ?
C16 C14 C15 110.8(6) . . ?
C14 C15 H15A 109.5 . . ?
C14 C15 H15B 109.5 . . ?
C14 C15 H15C 109.5 . . ?
H15A C15 H15B 109.5 . . ?
H15A C15 H15C 109.5 . . ?
H15B C15 H15C 109.5 . . ?
C14 C16 H16A 109.5 . . ?
C14 C16 H16B 109.5 . . ?
C14 C16 H16C 109.5 . . ?
H16A C16 H16B 109.5 . . ?
H16A C16 H16C 109.5 . . ?
H16B C16 H16C 109.5 . . ?
C18 C17 N2 118.8(4) . . ?
C22 C17 N2 119.6(4) . . ?
C22 C17 C18 121.5(4) . . ?
C17 C18 C23 122.5(4) . . ?
C19 C18 C17 117.5(5) . . ?
C19 C18 C23 120.0(5) . . ?
C18 C19 H19 119.3 . . ?
C20 C19 C18 121.5(6) . . ?
C20 C19 H19 119.3 . . ?
C19 C20 H20 119.5 . . ?
C19 C20 C21 121.0(5) . . ?
C21 C20 H20 119.5 . . ?
C20 C21 H21 119.8 . . ?
C20 C21 C22 120.5(6) . . ?
C22 C21 H21 119.8 . . ?
C17 C22 C21 118.1(5) . . ?
C17 C22 C26 122.2(5) . . ?
C21 C22 C26 119.7(5) . . ?
C18 C23 H23 108.1 . . ?
C18 C23 C24 109.2(5) . . ?
C18 C23 C25 112.7(5) . . ?
C24 C23 H23 108.1 . . ?
C25 C23 H23 108.1 . . ?
C25 C23 C24 110.4(5) . . ?
C23 C24 H24A 109.5 . . ?
C23 C24 H24B 109.5 . . ?
C23 C24 H24C 109.5 . . ?
H24A C24 H24B 109.5 . . ?
H24A C24 H24C 109.5 . . ?
H24B C24 H24C 109.5 . . ?
C23 C25 H25A 109.5 . . ?
C23 C25 H25B 109.5 . . ?
C23 C25 H25C 109.5 . . ?
H25A C25 H25B 109.5 . . ?
H25A C25 H25C 109.5 . . ?
H25B C25 H25C 109.5 . . ?
C22 C26 H26 108.3 . . ?
C22 C26 C27 108.4(5) . . ?
C22 C26 C28 114.8(5) . . ?
C27 C26 H26 108.3 . . ?
C28 C26 H26 108.3 . . ?
C28 C26 C27 108.7(5) . . ?
C26 C27 H27A 109.5 . . ?
C26 C27 H27B 109.5 . . ?
C26 C27 H27C 109.5 . . ?
H27A C27 H27B 109.5 . . ?
H27A C27 H27C 109.5 . . ?
H27B C27 H27C 109.5 . . ?
C26 C28 H28A 109.5 . . ?
C26 C28 H28B 109.5 . . ?
C26 C28 H28C 109.5 . . ?
H28A C28 H28B 109.5 . . ?
H28A C28 H28C 109.5 . . ?
H28B C28 H28C 109.5 . . ?
N3 C29 Cu1 120.9(3) . . ?
N3 C29 B1 105.4(4) . . ?
B1 C29 Cu1 133.5(3) . . ?
N4 C30 N3 106.2(4) . . ?
N5 C30 N3 114.0(4) . . ?
N5 C30 N4 139.8(5) . . ?
N3 C31 H31 105.7 . . ?
N3 C31 C32 110.9(4) . . ?
N3 C31 C33 114.0(4) . . ?
C32 C31 H31 105.7 . . ?
C32 C31 C33 113.9(4) . . ?
C33 C31 H31 105.7 . . ?
C31 C32 H32A 109.5 . . ?
C31 C32 H32B 109.5 . . ?
C31 C32 H32C 109.5 . . ?
H32A C32 H32B 109.5 . . ?
H32A C32 H32C 109.5 . . ?
H32B C32 H32C 109.5 . . ?
C31 C33 H33A 109.5 . . ?
C31 C33 H33B 109.5 . . ?
C31 C33 H33C 109.5 . . ?
H33A C33 H33B 109.5 . . ?
H33A C33 H33C 109.5 . . ?
H33B C33 H33C 109.5 . . ?
N4 C34 H34 107.4 . . ?
N4 C34 C35 115.4(8) . . ?
N4 C34 C36 108.0(7) . . ?
C35 C34 H34 107.4 . . ?
C36 C34 H34 107.4 . . ?
C36 C34 C35 111.0(10) . . ?
C34 C35 H35A 109.5 . . ?
C34 C35 H35B 109.5 . . ?
C34 C35 H35C 109.5 . . ?
H35A C35 H35B 109.5 . . ?
H35A C35 H35C 109.5 . . ?
H35B C35 H35C 109.5 . . ?
C34 C36 H36A 109.5 . . ?
C34 C36 H36B 109.5 . . ?
C34 C36 H36C 109.5 . . ?
H36A C36 H36B 109.5 . . ?
H36A C36 H36C 109.5 . . ?
H36B C36 H36C 109.5 . . ?
N5 C37 H37 109.6 . . ?
N5 C37 C38 112.3(5) . . ?
N5 C37 C39 106.0(5) . . ?
C38 C37 H37 109.6 . . ?
C39 C37 H37 109.6 . . ?
C39 C37 C38 109.7(6) . . ?
C37 C38 H38A 109.5 . . ?
C37 C38 H38B 109.5 . . ?
C37 C38 H38C 109.5 . . ?
H38A C38 H38B 109.5 . . ?
H38A C38 H38C 109.5 . . ?
H38B C38 H38C 109.5 . . ?
C37 C39 H39A 109.5 . . ?
C37 C39 H39B 109.5 . . ?
C37 C39 H39C 109.5 . . ?
H39A C39 H39B 109.5 . . ?
H39A C39 H39C 109.5 . . ?
H39B C39 H39C 109.5 . . ?
O1 C40 C41 108.5(4) . . ?
O1 C40 C42 106.7(5) . . ?
O1 C40 C43 104.1(4) . . ?
C41 C40 C42 108.6(5) . . ?
C41 C40 C43 114.2(5) . . ?
C43 C40 C42 114.2(5) . . ?
C40 C41 H41A 109.5 . . ?
C40 C41 H41B 109.5 . . ?
C40 C41 H41C 109.5 . . ?
H41A C41 H41B 109.5 . . ?
H41A C41 H41C 109.5 . . ?
H41B C41 H41C 109.5 . . ?
C40 C42 H42A 109.5 . . ?
C40 C42 H42B 109.5 . . ?
C40 C42 H42C 109.5 . . ?
H42A C42 H42B 109.5 . . ?
H42A C42 H42C 109.5 . . ?
H42B C42 H42C 109.5 . . ?
O2 C43 C40 103.7(4) . . ?
O2 C43 C44 107.8(5) . . ?
O2 C43 C45 109.1(5) . . ?
C44 C43 C40 112.5(5) . . ?
C45 C43 C40 117.0(6) . . ?
C45 C43 C44 106.4(6) . . ?
C43 C44 H44A 109.5 . . ?
C43 C44 H44B 109.5 . . ?
C43 C44 H44C 109.5 . . ?
H44A C44 H44B 109.5 . . ?
H44A C44 H44C 109.5 . . ?
H44B C44 H44C 109.5 . . ?
C43 C45 H45A 109.5 . . ?
C43 C45 H45B 109.5 . . ?
C43 C45 H45C 109.5 . . ?
H45A C45 H45B 109.5 . . ?
H45A C45 H45C 109.5 . . ?
H45B C45 H45C 109.5 . . ?
O1 B1 N4 108.8(4) . . ?
O1 B1 C29 113.9(4) . . ?
O2 B1 O1 106.6(4) . . ?
O2 B1 N4 114.1(4) . . ?
O2 B1 C29 113.5(4) . . ?
N4 B1 C29 100.0(4) . . ?
N4 C34A H34A 101.8 . . ?
N4 C34A C36A 112.7(12) . . ?
C36A C34A H34A 101.8 . . ?
C35A C34A N4 120.5(14) . . ?
C35A C34A H34A 101.8 . . ?
C35A C34A C36A 114.7(15) . . ?
C34A C36A H36D 109.5 . . ?
C34A C36A H36E 109.5 . . ?
C34A C36A H36F 109.5 . . ?
H36D C36A H36E 109.5 . . ?
H36D C36A H36F 109.5 . . ?
H36E C36A H36F 109.5 . . ?
C34A C35A H35D 109.5 . . ?
C34A C35A H35E 109.5 . . ?
C34A C35A H35F 109.5 . . ?
H35D C35A H35E 109.5 . . ?
H35D C35A H35F 109.5 . . ?
H35E C35A H35F 109.5 . . ?

loop_
_geom_bond_atom_site_label_1
_geom_bond_atom_site_label_2
_geom_bond_distance
_geom_bond_site_symmetry_2
_geom_bond_publ_flag
Cu1 C1 1.957(4) . ?
Cu1 C29 1.941(4) . ?
O1 C40 1.437(6) . ?
O1 B1 1.445(6) . ?
O2 C43 1.421(6) . ?
O2 B1 1.441(6) . ?
N1 C1 1.346(5) . ?
N1 C2 1.477(5) . ?
N1 C5 1.431(5) . ?
N2 C1 1.343(5) . ?
N2 C4 1.477(5) . ?
N2 C17 1.438(5) . ?
N3 C29 1.336(5) . ?
N3 C30 1.492(6) . ?
N3 C31 1.478(5) . ?
N4 C30 1.361(6) . ?
N4 C34 1.497(9) . ?
N4 B1 1.563(7) . ?
N4 C34A 1.477(13) . ?
N5 C30 1.283(6) . ?
N5 C37 1.469(7) . ?
C2 H2A 0.9900 . ?
C2 H2B 0.9900 . ?
C2 C3 1.501(6) . ?
C3 H3A 0.9900 . ?
C3 H3B 0.9900 . ?
C3 C4 1.489(7) . ?
C4 H4A 0.9900 . ?
C4 H4B 0.9900 . ?
C5 C6 1.392(6) . ?
C5 C10 1.408(6) . ?
C6 C7 1.404(7) . ?
C6 C11 1.511(7) . ?
C7 H7 0.9500 . ?
C7 C8 1.372(8) . ?
C8 H8 0.9500 . ?
C8 C9 1.369(8) . ?
C9 H9 0.9500 . ?
C9 C10 1.371(7) . ?
C10 C14 1.520(7) . ?
C11 H11 1.0000 . ?
C11 C12 1.524(8) . ?
C11 C13 1.534(8) . ?
C12 H12A 0.9800 . ?
C12 H12B 0.9800 . ?
C12 H12C 0.9800 . ?
C13 H13A 0.9800 . ?
C13 H13B 0.9800 . ?
C13 H13C 0.9800 . ?
C14 H14 1.0000 . ?
C14 C15 1.524(8) . ?
C14 C16 1.518(10) . ?
C15 H15A 0.9800 . ?
C15 H15B 0.9800 . ?
C15 H15C 0.9800 . ?
C16 H16A 0.9800 . ?
C16 H16B 0.9800 . ?
C16 H16C 0.9800 . ?
C17 C18 1.413(7) . ?
C17 C22 1.392(7) . ?
C18 C19 1.403(7) . ?
C18 C23 1.504(8) . ?
C19 H19 0.9500 . ?
C19 C20 1.347(9) . ?
C20 H20 0.9500 . ?
C20 C21 1.380(10) . ?
C21 H21 0.9500 . ?
C21 C22 1.405(8) . ?
C22 C26 1.505(8) . ?
C23 H23 1.0000 . ?
C23 C24 1.563(8) . ?
C23 C25 1.510(8) . ?
C24 H24A 0.9800 . ?
C24 H24B 0.9800 . ?
C24 H24C 0.9800 . ?
C25 H25A 0.9800 . ?
C25 H25B 0.9800 . ?
C25 H25C 0.9800 . ?
C26 H26 1.0000 . ?
C26 C27 1.553(8) . ?
C26 C28 1.511(8) . ?
C27 H27A 0.9800 . ?
C27 H27B 0.9800 . ?
C27 H27C 0.9800 . ?
C28 H28A 0.9800 . ?
C28 H28B 0.9800 . ?
C28 H28C 0.9800 . ?
C29 B1 1.640(6) . ?
C31 H31 1.0000 . ?
C31 C32 1.508(7) . ?
C31 C33 1.517(7) . ?
C32 H32A 0.9800 . ?
C32 H32B 0.9800 . ?
C32 H32C 0.9800 . ?
C33 H33A 0.9800 . ?
C33 H33B 0.9800 . ?
C33 H33C 0.9800 . ?
C34 H34 1.0000 . ?
C34 C35 1.505(6) . ?
C34 C36 1.504(6) . ?
C35 H35A 0.9800 . ?
C35 H35B 0.9800 . ?
C35 H35C 0.9800 . ?
C36 H36A 0.9800 . ?
C36 H36B 0.9800 . ?
C36 H36C 0.9800 . ?
C37 H37 1.0000 . ?
C37 C38 1.507(6) . ?
C37 C39 1.505(6) . ?
C38 H38A 0.9800 . ?
C38 H38B 0.9800 . ?
C38 H38C 0.9800 . ?
C39 H39A 0.9800 . ?
C39 H39B 0.9800 . ?
C39 H39C 0.9800 . ?
C40 C41 1.528(8) . ?
C40 C42 1.550(8) . ?
C40 C43 1.543(8) . ?
C41 H41A 0.9800 . ?
C41 H41B 0.9800 . ?
C41 H41C 0.9800 . ?
C42 H42A 0.9800 . ?
C42 H42B 0.9800 . ?
C42 H42C 0.9800 . ?
C43 C44 1.537(9) . ?
C43 C45 1.523(8) . ?
C44 H44A 0.9800 . ?
C44 H44B 0.9800 . ?
C44 H44C 0.9800 . ?
C45 H45A 0.9800 . ?
C45 H45B 0.9800 . ?
C45 H45C 0.9800 . ?
C34A H34A 1.0000 . ?
C34A C36A 1.479(16) . ?
C34A C35A 1.473(16) . ?
C36A H36D 0.9800 . ?
C36A H36E 0.9800 . ?
C36A H36F 0.9800 . ?
C35A H35D 0.9800 . ?
C35A H35E 0.9800 . ?
C35A H35F 0.9800 . ?
